data_1520751
loop_
_publ_author_name
'Suh, Sung-Eun'
'Barros, Stephanie A.'
'Chenoweth, David M.'

_publ_section_title
;
 Triple Aryne-Tetrazine Reaction Enabling Rapid Access to a New Class of
 Polyaromatic Heterocycles.
;
_journal_issue 9
_journal_name_full 'Chemical science (Royal Society of Chemistry : 2010)'
_journal_page_first 5128
_journal_page_last 5132
_journal_paper_doi 10.1039/C5SC01726B
_journal_volume 6
_journal_year 2015
_chemical_formula_sum 'C22 H16 N2'
_chemical_formula_weight 308.37
_space_group_IT_number 14
_symmetry_cell_setting monoclinic
_symmetry_Int_Tables_number 14
_symmetry_space_group_name_Hall '-P 2ybc'
_symmetry_space_group_name_H-M 'P 1 21/c 1'
_atom_sites_solution_hydrogens geom
_atom_sites_solution_primary direct
_audit_creation_method SHELXL-97
_audit_update_record
;
2015-05-12 deposited with the CCDC.
2015-06-23 downloaded from the CCDC.
;
_cell_angle_alpha 90.00
_cell_angle_beta 100.261(4)
_cell_angle_gamma 90.00
_cell_formula_units_Z 4
_cell_length_a 11.9993(9)
_cell_length_b 4.2453(3)
_cell_length_c 29.803(2)
_cell_measurement_temperature 100(1)
_cell_volume 1493.90(18)
_computing_data_collection 'Bruker APEX2'
_computing_data_reduction 'Bruker SAINT'
_computing_structure_refinement 'SHELXL-97 (Sheldrick, 2008)'
_computing_structure_solution 'SHELXS-97 (Sheldrick, 2008)'
_diffrn_ambient_temperature 100(1)
_diffrn_measured_fraction_theta_full 0.999
_diffrn_measured_fraction_theta_max 0.999
_diffrn_measurement_device 'CCD Area Detector'
_diffrn_measurement_device_type 'Bruker APEXII'
_diffrn_measurement_method 'phi and omega scans'
_diffrn_radiation_monochromator graphite
_diffrn_radiation_source 'sealed tube'
_diffrn_radiation_type MoK\a
_diffrn_radiation_wavelength 0.71073
_diffrn_reflns_av_R_equivalents 0.0637
_diffrn_reflns_av_sigmaI/netI 0.0286
_diffrn_reflns_limit_h_max 14
_diffrn_reflns_limit_h_min -14
_diffrn_reflns_limit_k_max 5
_diffrn_reflns_limit_k_min -5
_diffrn_reflns_limit_l_max 35
_diffrn_reflns_limit_l_min -35
_diffrn_reflns_number 32407
_diffrn_reflns_theta_full 25.38
_diffrn_reflns_theta_max 25.38
_diffrn_reflns_theta_min 1.39
_exptl_absorpt_coefficient_mu 0.081
_exptl_absorpt_correction_T_max 0.7452
_exptl_absorpt_correction_T_min 0.4717
_exptl_absorpt_correction_type multi-scan
_exptl_absorpt_process_details '(SADABS; Sheldrick, 2007)'
_exptl_crystal_density_diffrn 1.371
_exptl_crystal_density_method 'not measured'
_exptl_crystal_description plate
_exptl_crystal_F_000 648
_exptl_crystal_size_max 0.48
_exptl_crystal_size_mid 0.12
_exptl_crystal_size_min 0.04
_refine_diff_density_max 0.308
_refine_diff_density_min -0.270
_refine_diff_density_rms 0.061
_refine_ls_extinction_method none
_refine_ls_goodness_of_fit_ref 1.104
_refine_ls_hydrogen_treatment constr
_refine_ls_matrix_type full
_refine_ls_number_parameters 219
_refine_ls_number_reflns 2740
_refine_ls_number_restraints 0
_refine_ls_restrained_S_all 1.104
_refine_ls_R_factor_all 0.0664
_refine_ls_R_factor_gt 0.0541
_refine_ls_shift/su_max 0.000
_refine_ls_shift/su_mean 0.000
_refine_ls_structure_factor_coef Fsqd
_refine_ls_weighting_details 'calc w=1/[\s^2^(Fo^2^)+(0.0928P)^2^+0.5028P] where P=(Fo^2^+2Fc^2^)/3'
_refine_ls_weighting_scheme calc
_refine_ls_wR_factor_gt 0.1464
_refine_ls_wR_factor_ref 0.1579
_reflns_number_gt 2217
_reflns_number_total 2740
_reflns_threshold_expression >2sigma(I)
_cod_data_source_file c5sc01726b2.cif
_cod_data_source_block shelxl
_cod_depositor_comments 'Adding full bibliography for 1520751.cif.'
_cod_original_sg_symbol_H-M 'P 21/c     '
_cod_database_code 1520751

loop_
_symmetry_equiv_pos_as_xyz
'x, y, z'
'-x, y+1/2, -z+1/2'
'-x, -y, -z'
'x, -y-1/2, z-1/2'

loop_
_atom_site_label
_atom_site_type_symbol
_atom_site_fract_x
_atom_site_fract_y
_atom_site_fract_z
_atom_site_U_iso_or_equiv
_atom_site_adp_type
_atom_site_occupancy
_atom_site_symmetry_multiplicity
_atom_site_calc_flag
_atom_site_refinement_flags
N1 N 0.64393(12) 0.5981(4) 0.15620(5) 0.0262(4) Uani 1 1 d .
N2 N 0.69448(12) 0.7769(4) 0.19255(5) 0.0265(4) Uani 1 1 d .
C3 C 0.79832(14) 0.8685(4) 0.19394(6) 0.0250(4) Uani 1 1 d .
C4 C 0.86460(14) 0.7887(4) 0.15915(6) 0.0246(4) Uani 1 1 d .
C5 C 0.97499(15) 0.8933(4) 0.16039(6) 0.0272(4) Uani 1 1 d .
H5 H 1.0095 1.0227 0.1840 0.036 Uiso 1 1 calc R
C6 C 1.03323(15) 0.8039(5) 0.12630(6) 0.0287(4) Uani 1 1 d .
H6 H 1.1068 0.8757 0.1272 0.038 Uiso 1 1 calc R
C7 C 0.98443(14) 0.6109(5) 0.09114(6) 0.0273(4) Uani 1 1 d .
H7 H 1.0258 0.5535 0.0688 0.036 Uiso 1 1 calc R
C8 C 0.87253(14) 0.4984(4) 0.08837(6) 0.0239(4) Uani 1 1 d .
C9 C 0.81821(14) 0.2916(4) 0.05224(6) 0.0237(4) Uani 1 1 d .
C10 C 0.86942(15) 0.1938(5) 0.01571(6) 0.0275(4) Uani 1 1 d .
H10 H 0.9421 0.2637 0.0142 0.037 Uiso 1 1 calc R
C11 C 0.81493(15) -0.0022(5) -0.01789(6) 0.0294(5) Uani 1 1 d .
H11 H 0.8502 -0.0603 -0.0420 0.039 Uiso 1 1 calc R
C12 C 0.70608(15) -0.1145(5) -0.01582(6) 0.0300(5) Uani 1 1 d .
H12 H 0.6693 -0.2488 -0.0383 0.040 Uiso 1 1 calc R
C13 C 0.65433(15) -0.0255(4) 0.01956(6) 0.0274(4) Uani 1 1 d .
H13 H 0.5827 -0.1040 0.0211 0.036 Uiso 1 1 calc R
C14 C 0.70695(14) 0.1827(4) 0.05384(6) 0.0243(4) Uani 1 1 d .
C15 C 0.64928(14) 0.2819(4) 0.08886(6) 0.0247(4) Uani 1 1 d .
H15 H 0.5767 0.2068 0.0893 0.033 Uiso 1 1 calc R
C16 C 0.69851(14) 0.4866(4) 0.12204(5) 0.0227(4) Uani 1 1 d .
C17 C 0.81299(14) 0.5917(4) 0.12295(6) 0.0231(4) Uani 1 1 d .
C18 C 0.52757(14) 0.5255(5) 0.15756(6) 0.0248(4) Uani 1 1 d .
C19 C 0.44281(15) 0.6202(5) 0.12186(6) 0.0276(4) Uani 1 1 d .
H19 H 0.4613 0.7242 0.0967 0.037 Uiso 1 1 calc R
C20 C 0.33085(14) 0.5578(5) 0.12421(6) 0.0288(5) Uani 1 1 d .
H20 H 0.2739 0.6192 0.1004 0.038 Uiso 1 1 calc R
C21 C 0.30300(15) 0.4052(5) 0.16161(6) 0.0299(5) Uani 1 1 d .
H21 H 0.2276 0.3647 0.1630 0.040 Uiso 1 1 calc R
C22 C 0.38806(15) 0.3123(5) 0.19707(6) 0.0307(5) Uani 1 1 d .
H22 H 0.3693 0.2118 0.2224 0.041 Uiso 1 1 calc R
C23 C 0.50051(15) 0.3687(5) 0.19482(6) 0.0290(5) Uani 1 1 d .
H23 H 0.5575 0.3016 0.2182 0.039 Uiso 1 1 calc R
C24 C 0.84795(15) 1.0652(5) 0.23445(6) 0.0304(5) Uani 1 1 d .
H24A H 0.7912 1.1041 0.2528 0.046 Uiso 1 1 calc R
H24B H 0.8738 1.2621 0.2242 0.046 Uiso 1 1 calc R
H24C H 0.9106 0.9553 0.2523 0.046 Uiso 1 1 calc R

loop_
_atom_site_aniso_label
_atom_site_aniso_U_11
_atom_site_aniso_U_22
_atom_site_aniso_U_33
_atom_site_aniso_U_23
_atom_site_aniso_U_13
_atom_site_aniso_U_12
N1 0.0162(7) 0.0384(9) 0.0229(7) -0.0030(7) 0.0006(6) -0.0009(6)
N2 0.0196(8) 0.0363(9) 0.0217(7) -0.0002(6) -0.0015(6) 0.0016(7)
C3 0.0190(9) 0.0316(10) 0.0229(9) 0.0043(7) -0.0004(7) 0.0027(7)
C4 0.0191(9) 0.0288(10) 0.0240(9) 0.0056(7) -0.0013(7) 0.0033(7)
C5 0.0192(9) 0.0322(10) 0.0274(9) 0.0023(8) -0.0031(7) -0.0008(8)
C6 0.0157(8) 0.0358(11) 0.0334(10) 0.0046(8) 0.0013(7) 0.0013(8)
C7 0.0186(9) 0.0360(11) 0.0272(9) 0.0048(8) 0.0037(7) 0.0047(8)
C8 0.0175(8) 0.0299(10) 0.0233(9) 0.0061(7) 0.0005(7) 0.0049(7)
C9 0.0196(9) 0.0276(10) 0.0228(9) 0.0054(7) 0.0004(7) 0.0050(7)
C10 0.0221(9) 0.0340(11) 0.0258(9) 0.0047(8) 0.0029(7) 0.0052(8)
C11 0.0273(10) 0.0379(11) 0.0229(9) 0.0028(8) 0.0040(7) 0.0091(8)
C12 0.0274(10) 0.0361(11) 0.0238(9) -0.0004(8) -0.0022(7) 0.0054(8)
C13 0.0206(9) 0.0329(10) 0.0264(9) 0.0026(8) -0.0021(7) 0.0026(8)
C14 0.0208(9) 0.0289(10) 0.0211(8) 0.0045(7) -0.0021(7) 0.0049(7)
C15 0.0172(8) 0.0305(10) 0.0256(9) 0.0028(8) 0.0016(7) 0.0007(7)
C16 0.0163(8) 0.0299(10) 0.0210(8) 0.0048(7) 0.0007(7) 0.0031(7)
C17 0.0178(9) 0.0264(10) 0.0232(9) 0.0055(7) -0.0015(7) 0.0023(7)
C18 0.0153(8) 0.0334(10) 0.0250(9) -0.0034(8) 0.0018(7) 0.0006(7)
C19 0.0216(9) 0.0375(11) 0.0235(9) 0.0007(8) 0.0035(7) 0.0022(8)
C20 0.0174(9) 0.0411(12) 0.0261(9) -0.0025(8) -0.0010(7) 0.0042(8)
C21 0.0168(8) 0.0421(12) 0.0303(9) -0.0045(8) 0.0028(7) -0.0006(8)
C22 0.0246(9) 0.0405(11) 0.0279(9) 0.0030(8) 0.0067(7) 0.0007(8)
C23 0.0210(9) 0.0405(12) 0.0239(9) -0.0011(8) 0.0001(7) 0.0027(8)
C24 0.0234(9) 0.0408(12) 0.0251(9) -0.0002(8) -0.0005(7) -0.0001(8)

loop_
_atom_type_symbol
_atom_type_description
_atom_type_scat_dispersion_real
_atom_type_scat_dispersion_imag
_atom_type_scat_source
C C 0.0033 0.0016 'International Tables Vol C Tables 4.2.6.8 and 6.1.1.4'
H H 0.0000 0.0000 'International Tables Vol C Tables 4.2.6.8 and 6.1.1.4'
N N 0.0061 0.0033 'International Tables Vol C Tables 4.2.6.8 and 6.1.1.4'

loop_
_geom_angle_atom_site_label_1
_geom_angle_atom_site_label_2
_geom_angle_atom_site_label_3
_geom_angle
N2 N1 C16 124.58(14)
N2 N1 C18 113.03(13)
C16 N1 C18 122.36(14)
C3 N2 N1 118.52(15)
N2 C3 C4 123.41(16)
N2 C3 C24 115.67(15)
C4 C3 C24 120.92(15)
C5 C4 C17 119.57(16)
C5 C4 C3 123.06(16)
C17 C4 C3 117.37(16)
C6 C5 C4 119.69(17)
C7 C6 C5 121.34(17)
C6 C7 C8 121.09(17)
C17 C8 C7 117.50(16)
C17 C8 C9 119.52(16)
C7 C8 C9 122.98(16)
C10 C9 C14 118.23(16)
C10 C9 C8 123.58(16)
C14 C9 C8 118.19(16)
C11 C10 C9 121.75(17)
C10 C11 C12 120.00(17)
C13 C12 C11 119.60(17)
C12 C13 C14 121.64(17)
C13 C14 C15 120.37(16)
C13 C14 C9 118.74(16)
C15 C14 C9 120.89(16)
C16 C15 C14 121.13(16)
C15 C16 N1 123.16(16)
C15 C16 C17 119.84(16)
N1 C16 C17 116.99(15)
C8 C17 C4 120.81(16)
C8 C17 C16 120.31(16)
C4 C17 C16 118.88(16)
C23 C18 C19 120.56(16)
C23 C18 N1 119.64(15)
C19 C18 N1 119.79(16)
C20 C19 C18 119.29(17)
C21 C20 C19 120.51(16)
C20 C21 C22 119.78(16)
C23 C22 C21 120.31(17)
C18 C23 C22 119.54(16)

loop_
_geom_bond_atom_site_label_1
_geom_bond_atom_site_label_2
_geom_bond_distance
N1 N2 1.372(2)
N1 C16 1.388(2)
N1 C18 1.437(2)
N2 C3 1.299(2)
C3 C4 1.455(2)
C3 C24 1.501(2)
C4 C5 1.391(2)
C4 C17 1.418(3)
C5 C6 1.385(3)
C6 C7 1.376(3)
C7 C8 1.414(2)
C8 C17 1.411(2)
C8 C9 1.451(3)
C9 C10 1.405(2)
C9 C14 1.421(2)
C10 C11 1.374(3)
C11 C12 1.402(3)
C12 C13 1.369(3)
C13 C14 1.412(2)
C14 C15 1.415(2)
C15 C16 1.369(3)
C16 C17 1.440(2)
C18 C23 1.382(3)
C18 C19 1.394(2)
C19 C20 1.383(2)
C20 C21 1.381(3)
C21 C22 1.389(3)
C22 C23 1.384(3)
